data_9011404
loop_
_publ_author_name
'Hendricks, B. S.'

_publ_section_title
;
 The crystal structure of cementite
;
_journal_name_full 'Zeitschrift fur Kristallographie'
_journal_page_first 534
_journal_page_last 545
_journal_volume 74
_journal_year 1930
_chemical_formula_sum 'C Fe3'
_chemical_name_mineral Cohenite
_space_group_IT_number 62
_symmetry_space_group_name_Hall '-P 2c 2ab'
_symmetry_space_group_name_H-M 'P b n m'
_cell_angle_alpha 90
_cell_angle_beta 90
_cell_angle_gamma 90
_cell_length_a 4.518
_cell_length_b 5.069
_cell_length_c 6.736
_cell_formula_units_Z 4
_cell_volume 154.266
_exptl_crystal_density_diffrn 7.731
_cod_original_formula_sum 'Fe3 C'
_cod_database_code 9011404

loop_
_symmetry_equiv_pos_as_xyz
x,y,z
x,y,1/2-z
-x,-y,1/2+z
1/2+x,1/2-y,1/2+z
1/2-x,1/2+y,1/2-z
1/2-x,1/2+y,z
1/2+x,1/2-y,-z
-x,-y,-z

loop_
_atom_site_label
_atom_site_fract_x
_atom_site_fract_y
_atom_site_fract_z
Fe1 0.34000 0.17000 0.06500
Fe2 -0.16000 0.05000 0.25000
C 0.00000 0.00000 0.00000

_cod_duplicate_entry 1010936
